data_7716519
loop_
_publ_author_name
'Besleaga, Iuliana'
'Raptov&#xe1;, Ren&#xe1;ta'
'Stoica, Alexandru-Constantin'
'Milunovic, Miljan N. M.'
'Zalibera, Michal'
'Bai, Ruoli'
'Igaz, N&#xf3;ra'
'Reynisson, J&#xf3;hannes'
'Kiricsi, M&#xf3;nika'
'Enyedy, &#xc9;va A'
'Rapta, Peter'
'Hamel, Ernest'
'Arion, Vladimir B.'

_publ_section_title
;
 Are the metal identity and stoichiometry of metal complexes important for
 colchicine site binding and inhibition of tubulin polymerization?
;
_journal_issue 29
_journal_name_full 'Dalton transactions (Cambridge, England : 2003)'
_journal_page_first 12349
_journal_page_last 12369
_journal_paper_doi 10.1039/d4dt01469c
_journal_volume 53
_journal_year 2024
_chemical_formula_moiety 'C20 H24 N5 Ni O2 S, C H4 O, Cl'
_chemical_formula_sum 'C21 H28 Cl N5 Ni O3 S'
_chemical_formula_weight 524.70
_space_group_crystal_system orthorhombic
_space_group_IT_number 34
_space_group_name_Hall 'P 2 -2n'
_space_group_name_H-M_alt 'P n n 2'
_atom_sites_solution_hydrogens mixed
_audit_creation_method SHELXL-2014
_audit_update_record
;
2024-05-08 deposited with the CCDC.	2024-07-02 downloaded from the CCDC.
;
_cell_angle_alpha 90
_cell_angle_beta 90
_cell_angle_gamma 90
_cell_formula_units_Z 4
_cell_length_a 20.022(3)
_cell_length_b 8.8256(10)
_cell_length_c 17.135(2)
_cell_measurement_reflns_used 2768
_cell_measurement_temperature 296(2)
_cell_measurement_theta_max 22.45
_cell_measurement_theta_min 2.34
_cell_volume 3027.9(7)
_computing_cell_refinement 'Bruker SAINT v8.38A'
_computing_data_collection 'Bruker APEX2'
_computing_data_reduction 'Bruker SAINT v8.38A'
_computing_molecular_graphics 'Bruker SHELXTL'
_computing_publication_material 'Bruker SHELXTL'
_computing_structure_refinement 'SHELXL-2014 (Sheldrick, 2014)'
_computing_structure_solution 'SHELXS-2014 (Sheldrick, 2014)'
_diffrn_ambient_temperature 296(2)
_diffrn_measured_fraction_theta_full 0.997
_diffrn_measured_fraction_theta_max 0.996
_diffrn_measurement_device_type 'Bruker APEXII CCD'
_diffrn_measurement_method '\f and \w-scans'
_diffrn_radiation_type MoK\a
_diffrn_radiation_wavelength 0.71073
_diffrn_reflns_av_R_equivalents 0.0598
_diffrn_reflns_av_unetI/netI 0.0366
_diffrn_reflns_Laue_measured_fraction_full 0.997
_diffrn_reflns_Laue_measured_fraction_max 0.996
_diffrn_reflns_limit_h_max 24
_diffrn_reflns_limit_h_min -25
_diffrn_reflns_limit_k_max 11
_diffrn_reflns_limit_k_min -11
_diffrn_reflns_limit_l_max 21
_diffrn_reflns_limit_l_min -21
_diffrn_reflns_number 70591
_diffrn_reflns_point_group_measured_fraction_full 0.998
_diffrn_reflns_point_group_measured_fraction_max 0.996
_diffrn_reflns_theta_full 25.242
_diffrn_reflns_theta_max 26.422
_diffrn_reflns_theta_min 2.788
_exptl_absorpt_coefficient_mu 0.824
_exptl_absorpt_correction_T_max 0.9408
_exptl_absorpt_correction_T_min 0.5964
_exptl_absorpt_correction_type multi-scan
_exptl_absorpt_process_details SADABS
_exptl_crystal_colour green
_exptl_crystal_density_diffrn 1.151
_exptl_crystal_description needle
_exptl_crystal_F_000 1096
_exptl_crystal_size_max 0.700
_exptl_crystal_size_mid 0.080
_exptl_crystal_size_min 0.080
_refine_diff_density_max 0.192
_refine_diff_density_min -0.160
_refine_diff_density_rms 0.033
_refine_ls_abs_structure_details
;
 Refined as an inversion twin.
;
_refine_ls_abs_structure_Flack 0.016(13)
_refine_ls_extinction_method none
_refine_ls_goodness_of_fit_ref 1.022
_refine_ls_hydrogen_treatment constr
_refine_ls_matrix_type full
_refine_ls_number_parameters 293
_refine_ls_number_reflns 6198
_refine_ls_number_restraints 1
_refine_ls_restrained_S_all 1.022
_refine_ls_R_factor_all 0.0387
_refine_ls_R_factor_gt 0.0301
_refine_ls_shift/su_max 0.001
_refine_ls_shift/su_mean 0.000
_refine_ls_structure_factor_coef Fsqd
_refine_ls_weighting_details 'w=1/[\s^2^(Fo^2^)+(0.0264P)^2^+0.1955P] where P=(Fo^2^+2Fc^2^)/3'
_refine_ls_weighting_scheme calc
_refine_ls_wR_factor_gt 0.0582
_refine_ls_wR_factor_ref 0.0603
_reflns_Friedel_coverage 0.933
_reflns_Friedel_fraction_full 0.998
_reflns_Friedel_fraction_max 0.996
_reflns_number_gt 5399
_reflns_number_total 6198
_reflns_threshold_expression 'I > 2\s(I)'
_cod_data_source_file d4dt01469c2.cif
_cod_data_source_block iub537sr
_cod_depositor_comments 'Adding full bibliography for 7716513--7716520.cif.'
_cod_database_code 7716519
_shelx_space_group_comment
;
The symmetry employed for this shelxl refinement is uniquely defined
by the following loop, which should always be used as a source of
symmetry information in preference to the above space-group names.
They are only intended as comments.
;
_shelx_estimated_absorpt_t_min 0.596
_shelx_estimated_absorpt_t_max 0.937
_shelxl_version_number 2014-3

loop_
_space_group_symop_operation_xyz
'x, y, z'
'-x, -y, z'
'-x+1/2, y+1/2, z+1/2'
'x+1/2, -y+1/2, z+1/2'

loop_
_atom_site_label
_atom_site_type_symbol
_atom_site_fract_x
_atom_site_fract_y
_atom_site_fract_z
_atom_site_U_iso_or_equiv
_atom_site_adp_type
_atom_site_occupancy
_atom_site_site_symmetry_order
_atom_site_calc_flag
_atom_site_refinement_flags_posn
_atom_site_refinement_flags_adp
_atom_site_refinement_flags_occupancy
_atom_site_disorder_assembly
_atom_site_disorder_group
Ni Ni 0.42467(2) 0.11566(3) 0.07836(3) 0.03488(10) Uani 1 1 d . . . . .
S S 0.50040(4) 0.26116(9) 0.12582(5) 0.04186(18) Uani 1 1 d . . . . .
O1 O 0.32032(15) 0.1709(3) 0.31748(16) 0.0737(8) Uani 1 1 d . . . . .
O2 O 0.73524(12) 0.7284(3) -0.18165(16) 0.0717(8) Uani 1 1 d . . . . .
H20 H 0.7118 0.7869 -0.2069 0.108 Uiso 1 1 d R U . . .
N1 N 0.36568(12) -0.0002(3) 0.02347(15) 0.0393(6) Uani 1 1 d . . . . .
N2 N 0.45767(12) 0.1641(3) -0.01943(15) 0.0380(6) Uani 1 1 d . . . . .
N3 N 0.51096(12) 0.2595(3) -0.03260(15) 0.0392(6) Uani 1 1 d . . . . .
N4 N 0.58595(12) 0.4078(3) 0.03689(16) 0.0412(6) Uani 1 1 d . . . . .
H40 H 0.5999 0.4265 0.0834 0.049 Uiso 1 1 d R U . . .
N5 N 0.36903(12) 0.0610(3) 0.16861(15) 0.0370(6) Uani 1 1 d . . . . .
C1 C 0.32089(16) -0.0859(3) 0.06122(19) 0.0420(8) Uani 1 1 d . . . . .
C2 C 0.27559(18) -0.1703(4) 0.0185(2) 0.0552(9) Uani 1 1 d . . . . .
H2 H 0.2440 -0.2305 0.0435 0.066 Uiso 1 1 calc R U . . .
C3 C 0.2782(2) -0.1634(5) -0.0610(3) 0.0686(11) Uani 1 1 d . . . . .
H3 H 0.2473 -0.2183 -0.0900 0.082 Uiso 1 1 calc R U . . .
C4 C 0.3259(2) -0.0760(4) -0.0999(2) 0.0611(10) Uani 1 1 d . . . . .
H4 H 0.3273 -0.0732 -0.1541 0.073 Uiso 1 1 calc R U . . .
C5 C 0.37093(17) 0.0062(3) -0.05573(19) 0.0440(8) Uani 1 1 d . . . . .
C6 C 0.42527(16) 0.1040(3) -0.0783(2) 0.0432(8) Uani 1 1 d . . . . .
H6 H 0.4364 0.1229 -0.1301 0.052 Uiso 1 1 calc R U . . .
C7 C 0.53398(15) 0.3106(3) 0.03348(18) 0.0358(7) Uani 1 1 d . . . . .
C8 C 0.33086(18) -0.0808(3) 0.1469(2) 0.0464(9) Uani 1 1 d . . . . .
H8A H 0.3556 -0.1695 0.1636 0.056 Uiso 1 1 calc R U . . .
H8B H 0.2879 -0.0812 0.1730 0.056 Uiso 1 1 calc R U . . .
C9 C 0.32100(17) 0.1918(3) 0.1765(2) 0.0491(8) Uani 1 1 d . . . . .
H9A H 0.2912 0.1926 0.1318 0.059 Uiso 1 1 calc R U . . .
H9B H 0.3460 0.2860 0.1762 0.059 Uiso 1 1 calc R U . . .
C10 C 0.2797(2) 0.1833(5) 0.2509(3) 0.0682(11) Uani 1 1 d . . . . .
H10A H 0.2523 0.2735 0.2552 0.082 Uiso 1 1 calc R U . . .
H10B H 0.2501 0.0963 0.2482 0.082 Uiso 1 1 calc R U . . .
C11 C 0.3601(2) 0.0370(4) 0.3129(2) 0.0625(10) Uani 1 1 d . . . . .
H11A H 0.3312 -0.0510 0.3089 0.075 Uiso 1 1 calc R U . . .
H11B H 0.3865 0.0270 0.3600 0.075 Uiso 1 1 calc R U . . .
C12 C 0.40512(17) 0.0434(4) 0.24385(19) 0.0454(8) Uani 1 1 d . . . . .
H12A H 0.4357 0.1278 0.2501 0.055 Uiso 1 1 calc R U . . .
H12B H 0.4314 -0.0488 0.2420 0.055 Uiso 1 1 calc R U . . .
C13 C 0.62115(15) 0.4834(3) -0.0229(2) 0.0402(7) Uani 1 1 d . . . . .
C14 C 0.60042(16) 0.4919(4) -0.10011(19) 0.0453(8) Uani 1 1 d . . . . .
H14 H 0.5618 0.4416 -0.1157 0.054 Uiso 1 1 calc R U . . .
C15 C 0.63667(17) 0.5746(4) -0.15415(19) 0.0488(8) Uani 1 1 d . . . . .
C16 C 0.69563(16) 0.6487(4) -0.1302(2) 0.0490(9) Uani 1 1 d . . . . .
C17 C 0.71805(15) 0.6380(3) -0.0542(2) 0.0450(8) Uani 1 1 d . . . . .
C18 C 0.68061(16) 0.5549(3) -0.0011(2) 0.0439(8) Uani 1 1 d . . . . .
H18 H 0.6954 0.5467 0.0502 0.053 Uiso 1 1 calc R U . . .
C19 C 0.6117(2) 0.5844(5) -0.2380(2) 0.0743(12) Uani 1 1 d . . . . .
H19A H 0.5774 0.5101 -0.2461 0.111 Uiso 1 1 calc R U . . .
H19B H 0.6481 0.5655 -0.2731 0.111 Uiso 1 1 calc R U . . .
H19C H 0.5940 0.6837 -0.2475 0.111 Uiso 1 1 calc R U . . .
C20 C 0.78133(17) 0.7164(4) -0.0279(2) 0.0634(10) Uani 1 1 d . . . . .
H20A H 0.8180 0.6840 -0.0600 0.095 Uiso 1 1 calc R U . . .
H20B H 0.7903 0.6909 0.0255 0.095 Uiso 1 1 calc R U . . .
H20C H 0.7759 0.8241 -0.0326 0.095 Uiso 1 1 calc R U . . .
O3 O 0.35555(14) -0.4390(3) 0.19419(16) 0.0672(8) Uani 1 1 d . . . . .
H30 H 0.3150 -0.4512 0.1956 0.101 Uiso 1 1 d R U . . .
C21 C 0.3807(3) -0.4427(5) 0.2706(3) 0.0812(13) Uani 1 1 d . . . . .
H21A H 0.3691 -0.3504 0.2970 0.122 Uiso 1 1 calc R U . . .
H21B H 0.4284 -0.4531 0.2691 0.122 Uiso 1 1 calc R U . . .
H21C H 0.3617 -0.5272 0.2980 0.122 Uiso 1 1 calc R U . . .
Cl Cl 0.20228(6) -0.43174(14) 0.18087(8) 0.0914(4) Uani 1 1 d . . . . .

loop_
_atom_site_aniso_label
_atom_site_aniso_U_11
_atom_site_aniso_U_22
_atom_site_aniso_U_33
_atom_site_aniso_U_23
_atom_site_aniso_U_13
_atom_site_aniso_U_12
Ni 0.03735(18) 0.03218(17) 0.03510(18) -0.0018(2) 0.0003(2) -0.00248(15)
S 0.0457(4) 0.0446(4) 0.0352(4) 0.0022(4) 0.0003(4) -0.0115(4)
O1 0.096(2) 0.0685(17) 0.0565(17) -0.0067(14) 0.0297(17) 0.0060(16)
O2 0.0545(14) 0.0820(18) 0.0788(19) 0.0312(15) 0.0229(14) -0.0046(13)
N1 0.0415(15) 0.0336(12) 0.0429(16) -0.0015(12) -0.0045(13) 0.0036(12)
N2 0.0395(14) 0.0346(13) 0.0398(15) -0.0001(12) -0.0009(12) 0.0057(11)
N3 0.0386(14) 0.0403(14) 0.0385(14) 0.0020(12) 0.0040(12) -0.0003(12)
N4 0.0419(15) 0.0421(15) 0.0396(14) 0.0037(12) 0.0006(12) -0.0054(12)
N5 0.0414(15) 0.0275(13) 0.0422(15) -0.0017(11) 0.0009(13) -0.0013(11)
C1 0.0435(17) 0.0302(15) 0.052(3) 0.0002(14) -0.0062(15) -0.0001(13)
C2 0.057(2) 0.0406(18) 0.068(3) -0.0042(18) -0.010(2) -0.0114(16)
C3 0.069(3) 0.055(2) 0.083(3) -0.011(2) -0.022(2) -0.012(2)
C4 0.069(3) 0.058(2) 0.056(2) -0.0091(19) -0.018(2) -0.002(2)
C5 0.051(2) 0.0382(18) 0.0425(19) -0.0055(16) -0.0089(16) 0.0049(16)
C6 0.051(2) 0.043(2) 0.0354(18) -0.0020(15) -0.0061(16) 0.0075(16)
C7 0.0373(17) 0.0313(15) 0.0389(17) 0.0025(14) 0.0009(14) 0.0054(13)
C8 0.047(2) 0.0303(17) 0.062(2) 0.0013(15) 0.0039(17) -0.0092(15)
C9 0.050(2) 0.0350(17) 0.062(2) 0.0022(16) 0.0110(18) 0.0057(15)
C10 0.068(3) 0.054(2) 0.083(3) -0.002(2) 0.032(2) 0.011(2)
C11 0.073(3) 0.062(2) 0.053(2) 0.0065(19) 0.014(2) -0.007(2)
C12 0.052(2) 0.044(2) 0.0396(19) 0.0017(16) -0.0015(17) -0.0063(16)
C13 0.0399(17) 0.0341(16) 0.0465(19) 0.0024(15) 0.0087(15) 0.0060(14)
C14 0.0380(18) 0.0464(19) 0.052(2) 0.0059(16) 0.0052(16) 0.0036(15)
C15 0.048(2) 0.052(2) 0.047(2) 0.0099(16) 0.0120(17) 0.0097(16)
C16 0.041(2) 0.0439(19) 0.062(2) 0.0105(16) 0.0163(17) 0.0061(15)
C17 0.0399(18) 0.0386(18) 0.057(2) 0.0010(16) 0.0134(16) 0.0018(14)
C18 0.0448(18) 0.0424(17) 0.0444(19) -0.0017(15) 0.0027(16) 0.0017(15)
C19 0.072(3) 0.098(3) 0.054(2) 0.021(2) 0.003(2) -0.006(2)
C20 0.049(2) 0.063(2) 0.078(3) 0.001(2) 0.015(2) -0.0122(18)
O3 0.081(2) 0.0498(14) 0.071(2) -0.0005(14) 0.0193(16) -0.0038(14)
C21 0.103(4) 0.070(3) 0.070(3) -0.001(2) 0.011(3) -0.002(3)
Cl 0.0891(8) 0.0935(8) 0.0917(9) -0.0301(7) 0.0048(7) 0.0037(7)

loop_
_atom_type_symbol
_atom_type_description
_atom_type_scat_dispersion_real
_atom_type_scat_dispersion_imag
_atom_type_scat_source
C C 0.0033 0.0016 'International Tables Vol C Tables 4.2.6.8 and 6.1.1.4'
H H 0.0000 0.0000 'International Tables Vol C Tables 4.2.6.8 and 6.1.1.4'
Cl Cl 0.1484 0.1585 'International Tables Vol C Tables 4.2.6.8 and 6.1.1.4'
N N 0.0061 0.0033 'International Tables Vol C Tables 4.2.6.8 and 6.1.1.4'
Ni Ni 0.3393 1.1124 'International Tables Vol C Tables 4.2.6.8 and 6.1.1.4'
O O 0.0106 0.0060 'International Tables Vol C Tables 4.2.6.8 and 6.1.1.4'
S S 0.1246 0.1234 'International Tables Vol C Tables 4.2.6.8 and 6.1.1.4'

loop_
_geom_angle_atom_site_label_1
_geom_angle_atom_site_label_2
_geom_angle_atom_site_label_3
_geom_angle
_geom_angle_site_symmetry_1
_geom_angle_site_symmetry_3
_geom_angle_publ_flag
N1 Ni N2 83.90(12) . . ?
N1 Ni N5 84.32(12) . . ?
N2 Ni N5 166.14(11) . . ?
N1 Ni S 171.19(9) . . ?
N2 Ni S 87.29(8) . . ?
N5 Ni S 104.42(8) . . ?
C7 S Ni 94.41(11) . . ?
C10 O1 C11 110.0(3) . . ?
C16 O2 H20 109.2 . . ?
C1 N1 C5 123.8(3) . . ?
C1 N1 Ni 120.1(2) . . ?
C5 N1 Ni 116.1(2) . . ?
C6 N2 N3 120.3(3) . . ?
C6 N2 Ni 115.2(2) . . ?
N3 N2 Ni 124.5(2) . . ?
C7 N3 N2 110.1(2) . . ?
C7 N4 C13 130.9(3) . . ?
C7 N4 H40 114.4 . . ?
C13 N4 H40 114.7 . . ?
C12 N5 C9 108.2(3) . . ?
C12 N5 C8 111.9(2) . . ?
C9 N5 C8 109.4(2) . . ?
C12 N5 Ni 115.63(19) . . ?
C9 N5 Ni 104.12(18) . . ?
C8 N5 Ni 107.19(19) . . ?
N1 C1 C2 119.2(3) . . ?
N1 C1 C8 111.8(3) . . ?
C2 C1 C8 129.0(3) . . ?
C3 C2 C1 118.6(4) . . ?
C3 C2 H2 120.7 . . ?
C1 C2 H2 120.7 . . ?
C2 C3 C4 121.8(4) . . ?
C2 C3 H3 119.1 . . ?
C4 C3 H3 119.1 . . ?
C5 C4 C3 118.4(4) . . ?
C5 C4 H4 120.8 . . ?
C3 C4 H4 120.8 . . ?
N1 C5 C4 118.2(3) . . ?
N1 C5 C6 110.5(3) . . ?
C4 C5 C6 131.3(3) . . ?
N2 C6 C5 114.2(3) . . ?
N2 C6 H6 122.9 . . ?
C5 C6 H6 122.9 . . ?
N3 C7 N4 122.0(3) . . ?
N3 C7 S 123.8(2) . . ?
N4 C7 S 114.2(2) . . ?
C1 C8 N5 109.7(3) . . ?
C1 C8 H8A 109.7 . . ?
N5 C8 H8A 109.7 . . ?
C1 C8 H8B 109.7 . . ?
N5 C8 H8B 109.7 . . ?
H8A C8 H8B 108.2 . . ?
N5 C9 C10 112.6(3) . . ?
N5 C9 H9A 109.1 . . ?
C10 C9 H9A 109.1 . . ?
N5 C9 H9B 109.1 . . ?
C10 C9 H9B 109.1 . . ?
H9A C9 H9B 107.8 . . ?
O1 C10 C9 111.7(3) . . ?
O1 C10 H10A 109.3 . . ?
C9 C10 H10A 109.3 . . ?
O1 C10 H10B 109.3 . . ?
C9 C10 H10B 109.3 . . ?
H10A C10 H10B 107.9 . . ?
O1 C11 C12 110.5(3) . . ?
O1 C11 H11A 109.5 . . ?
C12 C11 H11A 109.5 . . ?
O1 C11 H11B 109.5 . . ?
C12 C11 H11B 109.5 . . ?
H11A C11 H11B 108.1 . . ?
N5 C12 C11 113.5(3) . . ?
N5 C12 H12A 108.9 . . ?
C11 C12 H12A 108.9 . . ?
N5 C12 H12B 108.9 . . ?
C11 C12 H12B 108.9 . . ?
H12A C12 H12B 107.7 . . ?
C14 C13 C18 118.9(3) . . ?
C14 C13 N4 124.6(3) . . ?
C18 C13 N4 116.4(3) . . ?
C15 C14 C13 120.6(3) . . ?
C15 C14 H14 119.7 . . ?
C13 C14 H14 119.7 . . ?
C14 C15 C16 119.2(3) . . ?
C14 C15 C19 119.3(3) . . ?
C16 C15 C19 121.5(3) . . ?
C17 C16 O2 116.8(3) . . ?
C17 C16 C15 121.0(3) . . ?
O2 C16 C15 122.1(3) . . ?
C16 C17 C18 118.6(3) . . ?
C16 C17 C20 121.5(3) . . ?
C18 C17 C20 119.9(3) . . ?
C17 C18 C13 121.6(3) . . ?
C17 C18 H18 119.2 . . ?
C13 C18 H18 119.2 . . ?
C15 C19 H19A 109.5 . . ?
C15 C19 H19B 109.5 . . ?
H19A C19 H19B 109.5 . . ?
C15 C19 H19C 109.5 . . ?
H19A C19 H19C 109.5 . . ?
H19B C19 H19C 109.5 . . ?
C17 C20 H20A 109.5 . . ?
C17 C20 H20B 109.5 . . ?
H20A C20 H20B 109.5 . . ?
C17 C20 H20C 109.5 . . ?
H20A C20 H20C 109.5 . . ?
H20B C20 H20C 109.5 . . ?
C21 O3 H30 109.0 . . ?
O3 C21 H21A 109.5 . . ?
O3 C21 H21B 109.5 . . ?
H21A C21 H21B 109.5 . . ?
O3 C21 H21C 109.5 . . ?
H21A C21 H21C 109.5 . . ?
H21B C21 H21C 109.5 . . ?

loop_
_geom_bond_atom_site_label_1
_geom_bond_atom_site_label_2
_geom_bond_distance
_geom_bond_site_symmetry_2
_geom_bond_publ_flag
Ni N1 1.824(3) . ?
Ni N2 1.851(3) . ?
Ni N5 1.966(3) . ?
Ni S 2.1469(9) . ?
S C7 1.773(3) . ?
O1 C10 1.406(5) . ?
O1 C11 1.427(5) . ?
O2 C16 1.379(4) . ?
O2 H20 0.8200 . ?
N1 C1 1.339(4) . ?
N1 C5 1.362(4) . ?
N2 C6 1.311(4) . ?
N2 N3 1.378(3) . ?
N3 C7 1.303(4) . ?
N4 C7 1.350(4) . ?
N4 C13 1.411(4) . ?
N4 H40 0.8600 . ?
N5 C12 1.486(4) . ?
N5 C9 1.508(4) . ?
N5 C8 1.513(4) . ?
C1 C2 1.383(4) . ?
C1 C8 1.482(5) . ?
C2 C3 1.364(5) . ?
C2 H2 0.9300 . ?
C3 C4 1.397(5) . ?
C3 H3 0.9300 . ?
C4 C5 1.383(5) . ?
C4 H4 0.9300 . ?
C5 C6 1.441(5) . ?
C6 H6 0.9300 . ?
C8 H8A 0.9700 . ?
C8 H8B 0.9700 . ?
C9 C10 1.522(5) . ?
C9 H9A 0.9700 . ?
C9 H9B 0.9700 . ?
C10 H10A 0.9700 . ?
C10 H10B 0.9700 . ?
C11 C12 1.489(5) . ?
C11 H11A 0.9700 . ?
C11 H11B 0.9700 . ?
C12 H12A 0.9700 . ?
C12 H12B 0.9700 . ?
C13 C14 1.389(4) . ?
C13 C18 1.398(4) . ?
C14 C15 1.384(4) . ?
C14 H14 0.9300 . ?
C15 C16 1.410(5) . ?
C15 C19 1.523(5) . ?
C16 C17 1.381(5) . ?
C17 C18 1.388(4) . ?
C17 C20 1.512(5) . ?
C18 H18 0.9300 . ?
C19 H19A 0.9600 . ?
C19 H19B 0.9600 . ?
C19 H19C 0.9600 . ?
C20 H20A 0.9600 . ?
C20 H20B 0.9600 . ?
C20 H20C 0.9600 . ?
O3 C21 1.403(5) . ?
O3 H30 0.8201 . ?
C21 H21A 0.9600 . ?
C21 H21B 0.9600 . ?
C21 H21C 0.9600 . ?

loop_
_geom_hbond_atom_site_label_D
_geom_hbond_atom_site_label_H
_geom_hbond_atom_site_label_A
_geom_hbond_distance_DH
_geom_hbond_distance_HA
_geom_hbond_distance_DA
_geom_hbond_angle_DHA
_geom_hbond_site_symmetry_A
O2 H20 Cl 0.82 2.32 3.034(3) 146.3 4_554
N4 H40 O3 0.86 2.10 2.952(4) 170.1 2_655
C8 H8A O3 0.97 2.43 3.301(4) 148.5 .
C9 H9B O3 0.97 2.45 3.345(4) 152.5 1_565
C11 H11A O2 0.97 2.48 3.427(5) 163.8 4_455
C12 H12A S 0.97 2.76 3.380(3) 122.6 .
C14 H14 N3 0.93 2.38 2.959(4) 120.5 .
O3 H30 Cl 0.82 2.28 3.078(3) 165.7 .

loop_
_geom_torsion_atom_site_label_1
_geom_torsion_atom_site_label_2
_geom_torsion_atom_site_label_3
_geom_torsion_atom_site_label_4
_geom_torsion
_geom_torsion_site_symmetry_1
_geom_torsion_site_symmetry_2
_geom_torsion_site_symmetry_3
_geom_torsion_site_symmetry_4
_geom_torsion_publ_flag
N2 Ni N1 C1 177.4(2) . . . . ?
N5 Ni N1 C1 -10.0(2) . . . . ?
N2 Ni N1 C5 -2.2(2) . . . . ?
N5 Ni N1 C5 170.5(2) . . . . ?
N1 Ni N2 C6 2.4(2) . . . . ?
N5 Ni N2 C6 -29.6(5) . . . . ?
S Ni N2 C6 -177.7(2) . . . . ?
N1 Ni N2 N3 -179.6(2) . . . . ?
N5 Ni N2 N3 148.4(4) . . . . ?
S Ni N2 N3 0.4(2) . . . . ?
C6 N2 N3 C7 177.5(3) . . . . ?
Ni N2 N3 C7 -0.4(3) . . . . ?
C5 N1 C1 C2 -1.9(5) . . . . ?
Ni N1 C1 C2 178.5(2) . . . . ?
C5 N1 C1 C8 174.8(3) . . . . ?
Ni N1 C1 C8 -4.7(3) . . . . ?
N1 C1 C2 C3 0.0(5) . . . . ?
C8 C1 C2 C3 -176.1(4) . . . . ?
C1 C2 C3 C4 1.2(6) . . . . ?
C2 C3 C4 C5 -0.7(6) . . . . ?
C1 N1 C5 C4 2.5(5) . . . . ?
Ni N1 C5 C4 -178.0(2) . . . . ?
C1 N1 C5 C6 -178.0(3) . . . . ?
Ni N1 C5 C6 1.6(3) . . . . ?
C3 C4 C5 N1 -1.1(5) . . . . ?
C3 C4 C5 C6 179.4(3) . . . . ?
N3 N2 C6 C5 179.8(2) . . . . ?
Ni N2 C6 C5 -2.1(3) . . . . ?
N1 C5 C6 N2 0.4(4) . . . . ?
C4 C5 C6 N2 179.9(3) . . . . ?
N2 N3 C7 N4 -179.3(2) . . . . ?
N2 N3 C7 S 0.2(3) . . . . ?
C13 N4 C7 N3 6.4(5) . . . . ?
C13 N4 C7 S -173.2(2) . . . . ?
Ni S C7 N3 0.0(3) . . . . ?
Ni S C7 N4 179.59(19) . . . . ?
N1 C1 C8 N5 21.9(4) . . . . ?
C2 C1 C8 N5 -161.7(3) . . . . ?
C12 N5 C8 C1 -155.7(3) . . . . ?
C9 N5 C8 C1 84.4(3) . . . . ?
Ni N5 C8 C1 -27.9(3) . . . . ?
C12 N5 C9 C10 -48.0(4) . . . . ?
C8 N5 C9 C10 74.2(4) . . . . ?
Ni N5 C9 C10 -171.5(3) . . . . ?
C11 O1 C10 C9 -60.1(4) . . . . ?
N5 C9 C10 O1 54.6(4) . . . . ?
C10 O1 C11 C12 61.7(4) . . . . ?
C9 N5 C12 C11 50.6(3) . . . . ?
C8 N5 C12 C11 -70.0(4) . . . . ?
Ni N5 C12 C11 166.9(2) . . . . ?
O1 C11 C12 N5 -58.4(4) . . . . ?
C7 N4 C13 C14 12.2(5) . . . . ?
C7 N4 C13 C18 -168.5(3) . . . . ?
C18 C13 C14 C15 -2.4(5) . . . . ?
N4 C13 C14 C15 177.0(3) . . . . ?
C13 C14 C15 C16 0.9(5) . . . . ?
C13 C14 C15 C19 -178.7(3) . . . . ?
C14 C15 C16 C17 0.9(5) . . . . ?
C19 C15 C16 C17 -179.4(3) . . . . ?
C14 C15 C16 O2 177.7(3) . . . . ?
C19 C15 C16 O2 -2.7(5) . . . . ?
O2 C16 C17 C18 -178.1(3) . . . . ?
C15 C16 C17 C18 -1.2(5) . . . . ?
O2 C16 C17 C20 2.9(5) . . . . ?
C15 C16 C17 C20 179.8(3) . . . . ?
C16 C17 C18 C13 -0.3(5) . . . . ?
C20 C17 C18 C13 178.7(3) . . . . ?
C14 C13 C18 C17 2.1(4) . . . . ?
N4 C13 C18 C17 -177.3(3) . . . . ?
